data_7002210
loop_
_publ_author_name
'Franken, Andreas'
'McGrath, Thomas D.'
'Stone, F. Gordon A.'

_publ_section_title
;
 Ten-vertex {closo-2,1,10-FeC2B7} clusters with intramolecular imidate
 linkages: anchors for supramolecular construction
;
_journal_issue 36
_journal_name_full 'Dalton Transactions'
_journal_page_first 7353
_journal_page_last 7355
_journal_paper_doi 10.1039/b910146b
_journal_year 2009
_chemical_formula_moiety
;
C38 H26 B14 Co4 Fe2 N2 O18, 2(C4 H10 O)
;
_chemical_formula_sum 'C46 H46 B14 Co4 Fe2 N2 O20'
_chemical_formula_weight 1445.6
_chemical_name_systematic
;
?
;
_space_group_IT_number 15
_symmetry_cell_setting monoclinic
_symmetry_space_group_name_Hall '-C 2yc'
_symmetry_space_group_name_H-M 'C 1 2/c 1'
_atom_sites_solution_hydrogens geom
_atom_sites_solution_primary direct
_atom_sites_solution_secondary difmap
_audit_creation_method SHELXL-97
_cell_angle_alpha 90.00
_cell_angle_beta 100.028(2)
_cell_angle_gamma 90.00
_cell_formula_units_Z 4
_cell_length_a 9.5889(14)
_cell_length_b 27.343(4)
_cell_length_c 23.776(4)
_cell_measurement_reflns_used 2352
_cell_measurement_temperature 110(2)
_cell_measurement_theta_max 23.41
_cell_measurement_theta_min 2.28
_cell_volume 6138.6(16)
_computing_cell_refinement 'Bruker APEX2 (Bruker, 2003)'
_computing_data_collection 'Bruker APEX2 (Bruker, 2003)'
_computing_data_reduction 'Bruker APEX2 (Bruker, 2003)'
_computing_molecular_graphics 'Bruker SHELXTL (Bruker, 2001)'
_computing_publication_material 'Bruker SHELXTL (Bruker, 2001)'
_computing_structure_refinement 'Bruker SHELXTL (Bruker, 2001)'
_computing_structure_solution 'Bruker SHELXTL (Bruker, 2001)'
_diffrn_ambient_temperature 110(2)
_diffrn_measured_fraction_theta_full 0.996
_diffrn_measured_fraction_theta_max 0.994
_diffrn_measurement_device_type 'Bruker-Nonius X8 APEX CCD area detector'
_diffrn_measurement_method 'phi and omega scans'
_diffrn_radiation_monochromator graphite
_diffrn_radiation_source 'fine-focus sealed tube'
_diffrn_radiation_type MoK\a
_diffrn_radiation_wavelength 0.71073
_diffrn_reflns_av_R_equivalents 0.0868
_diffrn_reflns_av_sigmaI/netI 0.0775
_diffrn_reflns_limit_h_max 11
_diffrn_reflns_limit_h_min -11
_diffrn_reflns_limit_k_max 30
_diffrn_reflns_limit_k_min -32
_diffrn_reflns_limit_l_max 28
_diffrn_reflns_limit_l_min -28
_diffrn_reflns_number 23290
_diffrn_reflns_theta_full 25.00
_diffrn_reflns_theta_max 25.35
_diffrn_reflns_theta_min 2.63
_exptl_absorpt_coefficient_mu 1.587
_exptl_absorpt_correction_T_max 0.9039
_exptl_absorpt_correction_T_min 0.7357
_exptl_absorpt_correction_type multi-scan
_exptl_absorpt_process_details 'SADABS (Bruker, 2003)'
_exptl_crystal_colour red
_exptl_crystal_density_diffrn 1.564
_exptl_crystal_density_method 'not measured'
_exptl_crystal_description needle
_exptl_crystal_F_000 2904
_exptl_crystal_size_max 0.21
_exptl_crystal_size_mid 0.07
_exptl_crystal_size_min 0.07
_refine_diff_density_max 0.523
_refine_diff_density_min -0.491
_refine_diff_density_rms 0.089
_refine_ls_extinction_method none
_refine_ls_goodness_of_fit_ref 1.010
_refine_ls_hydrogen_treatment constr
_refine_ls_matrix_type full
_refine_ls_number_parameters 410
_refine_ls_number_reflns 5603
_refine_ls_number_restraints 2
_refine_ls_restrained_S_all 1.014
_refine_ls_R_factor_all 0.0907
_refine_ls_R_factor_gt 0.0469
_refine_ls_shift/su_max 0.000
_refine_ls_shift/su_mean 0.000
_refine_ls_structure_factor_coef Fsqd
_refine_ls_weighting_details 'calc w=1/[\s^2^(Fo^2^)+(0.0403P)^2^+6.5749P] where P=(Fo^2^+2Fc^2^)/3'
_refine_ls_weighting_scheme calc
_refine_ls_wR_factor_gt 0.0937
_refine_ls_wR_factor_ref 0.1114
_reflns_number_gt 3600
_reflns_number_total 5603
_reflns_threshold_expression >2sigma(I)
_cod_data_source_file b910146b.txt
_cod_data_source_block 6
_cod_original_cell_volume 6138.7(16)
_cod_original_sg_symbol_H-M C2/c
_cod_database_code 7002210

loop_
_symmetry_equiv_pos_as_xyz
'x, y, z'
'-x, y, -z+1/2'
'x+1/2, y+1/2, z'
'-x+1/2, y+1/2, -z+1/2'
'-x, -y, -z'
'x, -y, z-1/2'
'-x+1/2, -y+1/2, -z'
'x+1/2, -y+1/2, z-1/2'

loop_
_atom_site_label
_atom_site_type_symbol
_atom_site_fract_x
_atom_site_fract_y
_atom_site_fract_z
_atom_site_U_iso_or_equiv
_atom_site_adp_type
_atom_site_occupancy
_atom_site_symmetry_multiplicity
_atom_site_calc_flag
_atom_site_refinement_flags
_atom_site_disorder_assembly
_atom_site_disorder_group
Co1 Co 0.73424(6) 0.23280(2) 0.22167(3) 0.02477(17) Uani 1 1 d . . .
C1 C 0.7586(4) -0.05929(16) 0.04038(19) 0.0277(10) Uani 1 1 d . . .
Co2 Co 0.88505(6) 0.26148(2) 0.15465(3) 0.02659(17) Uani 1 1 d . . .
Fe2 Fe 0.93393(7) -0.09395(2) 0.06465(3) 0.02655(18) Uani 1 1 d . . .
O2 O 0.7526(3) -0.01051(10) 0.06012(13) 0.0302(7) Uani 1 1 d . . .
C2 C 0.8753(4) 0.00293(15) 0.09184(18) 0.0241(10) Uani 1 1 d . . .
C3 C 0.8749(4) 0.05280(15) 0.11530(18) 0.0229(10) Uani 1 1 d . . .
B3 B 0.8039(6) -0.0740(2) -0.0192(2) 0.0365(14) Uani 1 1 d . . .
H3 H 0.8412 -0.0473 -0.0491 0.044 Uiso 1 1 calc R . .
N4 N 0.9738(4) -0.02890(12) 0.09913(15) 0.0265(9) Uani 1 1 d . . .
H4 H 1.0577 -0.0220 0.1191 0.032 Uiso 1 1 calc R . .
C4 C 0.7561(5) 0.08211(17) 0.1021(2) 0.0369(12) Uani 1 1 d . . .
H4A H 0.6752 0.0701 0.0771 0.044 Uiso 1 1 calc R . .
B4 B 0.6245(6) -0.0821(2) 0.0013(2) 0.0367(14) Uani 1 1 d . . .
H4B H 0.5234 -0.0615 -0.0122 0.044 Uiso 1 1 calc R . .
C5 C 0.7536(5) 0.12828(17) 0.1247(2) 0.0366(12) Uani 1 1 d . . .
H5 H 0.6708 0.1477 0.1150 0.044 Uiso 1 1 calc R . .
B5 B 0.7082(6) -0.10593(19) 0.0729(2) 0.0317(13) Uani 1 1 d . . .
H5A H 0.6709 -0.1041 0.1149 0.038 Uiso 1 1 calc R . .
C6 C 0.8693(4) 0.14692(14) 0.16114(17) 0.0220(10) Uani 1 1 d . . .
B6 B 0.8723(7) -0.1367(2) -0.0131(3) 0.0411(15) Uani 1 1 d . . .
H6 H 0.9652 -0.1475 -0.0331 0.049 Uiso 1 1 calc R . .
C7 C 0.9885(5) 0.11751(17) 0.1740(2) 0.0421(14) Uani 1 1 d . . .
H7 H 1.0692 0.1295 0.1992 0.051 Uiso 1 1 calc R . .
B7 B 0.6879(7) -0.1241(2) -0.0468(2) 0.0410(15) Uani 1 1 d . . .
H7A H 0.6380 -0.1247 -0.0930 0.049 Uiso 1 1 calc R . .
C8 C 0.9926(5) 0.07136(17) 0.1512(2) 0.0418(13) Uani 1 1 d . . .
H8 H 1.0761 0.0522 0.1601 0.050 Uiso 1 1 calc R . .
B8 B 0.6228(6) -0.1463(2) 0.0173(2) 0.0388(14) Uani 1 1 d . . .
H8A H 0.5213 -0.1648 0.0220 0.047 Uiso 1 1 calc R . .
C9 C 0.8684(4) 0.19568(15) 0.18537(19) 0.0246(10) Uani 1 1 d . . .
B9 B 0.8034(6) -0.15958(19) 0.0530(3) 0.0355(14) Uani 1 1 d . . .
H9 H 0.8423 -0.1886 0.0852 0.043 Uiso 1 1 calc R . .
C10 C 0.7389(5) -0.17233(17) -0.0124(2) 0.0402(13) Uani 1 1 d . . .
H10 H 0.7307 -0.2085 -0.0298 0.048 Uiso 1 1 calc R . .
C11 C 0.9414(4) 0.22473(14) 0.22682(18) 0.0223(10) Uani 1 1 d . . .
O21 O 1.0462(4) -0.14685(12) 0.16927(15) 0.0488(10) Uani 1 1 d . . .
C21 C 1.0017(5) -0.12611(17) 0.1286(2) 0.0349(12) Uani 1 1 d . . .
O22 O 1.2070(4) -0.10290(17) 0.02668(19) 0.0740(13) Uani 1 1 d . . .
C22 C 1.0991(6) -0.09902(19) 0.0413(2) 0.0436(13) Uani 1 1 d . . .
O31 O 0.6560(3) 0.15209(13) 0.29148(15) 0.0453(9) Uani 1 1 d . . .
C31 C 0.6877(5) 0.18448(18) 0.2661(2) 0.0308(11) Uani 1 1 d . . .
O32 O 0.4703(3) 0.23272(11) 0.13656(15) 0.0391(8) Uani 1 1 d . . .
C32 C 0.5709(5) 0.23361(15) 0.1699(2) 0.0277(10) Uani 1 1 d . . .
O33 O 0.7307(4) 0.32330(13) 0.29036(15) 0.0439(9) Uani 1 1 d . . .
C33 C 0.7282(5) 0.28819(18) 0.2647(2) 0.0329(11) Uani 1 1 d . . .
O41 O 1.1391(4) 0.24027(12) 0.10593(16) 0.0435(9) Uani 1 1 d . . .
C41 C 1.0409(6) 0.25004(16) 0.1238(2) 0.0317(12) Uani 1 1 d . . .
O42 O 0.9253(4) 0.36515(13) 0.18777(18) 0.0606(11) Uani 1 1 d . . .
C42 C 0.9111(5) 0.32585(19) 0.1745(2) 0.0394(13) Uani 1 1 d . . .
O43 O 0.6716(4) 0.26590(16) 0.04803(17) 0.0656(12) Uani 1 1 d . . .
C43 C 0.7545(6) 0.26474(19) 0.0885(2) 0.0420(13) Uani 1 1 d . . .
O1A O 1.2455(4) -0.01728(15) 0.17627(16) 0.0550(10) Uani 1 1 d . A .
C1A C 1.1566(17) -0.0475(5) 0.2577(5) 0.096(6) Uani 0.586(17) 1 d PD A 1
H1A1 H 1.1942 -0.0574 0.2971 0.144 Uiso 0.586(17) 1 calc PR A 1
H1A2 H 1.1120 -0.0756 0.2363 0.144 Uiso 0.586(17) 1 calc PR A 1
H1A3 H 1.0863 -0.0215 0.2580 0.144 Uiso 0.586(17) 1 calc PR A 1
C1X C 1.2359(18) -0.0036(8) 0.2732(11) 0.121(11) Uani 0.414(17) 1 d PD A 2
H1X1 H 1.1391 0.0090 0.2633 0.182 Uiso 0.414(17) 1 calc PR A 2
H1X2 H 1.3028 0.0238 0.2789 0.182 Uiso 0.414(17) 1 calc PR A 2
H1X3 H 1.2449 -0.0228 0.3085 0.182 Uiso 0.414(17) 1 calc PR A 2
C2A C 1.2632(9) -0.0308(4) 0.2328(3) 0.109(3) Uani 1 1 d D . .
H2A1 H 1.3374 -0.0564 0.2384 0.131 Uiso 1 1 calc R A 1
H2A2 H 1.3033 -0.0021 0.2553 0.131 Uiso 1 1 calc R A 1
C3A C 1.3667(8) 0.0057(4) 0.1627(3) 0.112(3) Uani 1 1 d . . .
H3A1 H 1.3430 0.0398 0.1508 0.134 Uiso 1 1 calc R A .
H3A2 H 1.4413 0.0067 0.1972 0.134 Uiso 1 1 calc R . .
C4A C 1.4185(10) -0.0182(3) 0.1195(5) 0.138(4) Uani 1 1 d . A .
H4A1 H 1.4463 -0.0515 0.1318 0.207 Uiso 1 1 calc R . .
H4A2 H 1.5010 -0.0005 0.1107 0.207 Uiso 1 1 calc R . .
H4A3 H 1.3448 -0.0195 0.0853 0.207 Uiso 1 1 calc R . .

loop_
_atom_site_aniso_label
_atom_site_aniso_U_11
_atom_site_aniso_U_22
_atom_site_aniso_U_33
_atom_site_aniso_U_23
_atom_site_aniso_U_13
_atom_site_aniso_U_12
Co1 0.0213(3) 0.0228(3) 0.0291(3) 0.0021(3) 0.0014(3) 0.0028(2)
C1 0.027(3) 0.024(3) 0.029(3) -0.003(2) -0.003(2) -0.0002(19)
Co2 0.0271(4) 0.0214(3) 0.0305(4) 0.0040(3) 0.0029(3) 0.0016(3)
Fe2 0.0260(4) 0.0261(4) 0.0258(4) -0.0006(3) -0.0003(3) 0.0009(3)
O2 0.0261(18) 0.0216(17) 0.0377(19) -0.0068(14) -0.0086(15) 0.0015(13)
C2 0.024(3) 0.024(2) 0.022(2) 0.0025(18) -0.001(2) -0.0022(18)
C3 0.022(2) 0.022(2) 0.023(2) -0.0007(18) -0.0020(19) 0.0013(18)
B3 0.036(3) 0.043(4) 0.026(3) 0.004(3) -0.005(3) 0.001(3)
N4 0.021(2) 0.023(2) 0.034(2) -0.0017(16) 0.0003(17) -0.0012(15)
C4 0.025(3) 0.033(3) 0.044(3) -0.008(2) -0.015(2) 0.001(2)
B4 0.038(3) 0.034(3) 0.031(3) -0.003(2) -0.013(3) -0.001(2)
C5 0.024(3) 0.032(3) 0.049(3) -0.012(2) -0.008(2) 0.006(2)
B5 0.030(3) 0.030(3) 0.032(3) 0.001(2) -0.001(3) 0.001(2)
C6 0.025(2) 0.019(2) 0.022(2) 0.0022(18) 0.0022(19) 0.0015(18)
B6 0.046(4) 0.038(4) 0.037(3) -0.011(3) 0.001(3) 0.000(3)
C7 0.023(3) 0.028(3) 0.066(4) -0.015(3) -0.016(3) 0.001(2)
B7 0.056(4) 0.031(3) 0.031(3) -0.010(3) -0.005(3) -0.003(3)
C8 0.026(3) 0.029(3) 0.061(4) -0.013(2) -0.019(2) 0.007(2)
B8 0.038(4) 0.036(3) 0.038(3) -0.003(3) -0.006(3) -0.002(3)
C9 0.020(2) 0.021(2) 0.031(3) 0.0058(19) 0.002(2) -0.0006(17)
B9 0.039(4) 0.023(3) 0.042(3) 0.000(2) 0.000(3) -0.004(2)
C10 0.048(3) 0.025(3) 0.044(3) -0.009(2) 0.000(3) -0.002(2)
C11 0.020(2) 0.016(2) 0.031(3) 0.0040(19) 0.0040(19) -0.0021(16)
O21 0.055(2) 0.041(2) 0.042(2) 0.0111(18) -0.0154(19) 0.0024(17)
C21 0.029(3) 0.028(3) 0.044(3) -0.008(2) -0.002(2) 0.003(2)
O22 0.043(3) 0.112(4) 0.072(3) -0.012(3) 0.024(2) 0.005(2)
C22 0.043(4) 0.049(3) 0.038(3) -0.005(3) 0.004(3) 0.001(3)
O31 0.040(2) 0.043(2) 0.054(2) 0.0199(19) 0.0130(19) 0.0037(17)
C31 0.019(3) 0.036(3) 0.036(3) 0.004(2) 0.002(2) 0.006(2)
O32 0.027(2) 0.042(2) 0.045(2) 0.0044(17) -0.0042(17) 0.0043(15)
C32 0.028(3) 0.022(3) 0.035(3) -0.002(2) 0.011(2) 0.000(2)
O33 0.050(2) 0.036(2) 0.044(2) -0.0079(18) 0.0024(18) 0.0120(17)
C33 0.026(3) 0.038(3) 0.033(3) 0.008(2) 0.000(2) 0.011(2)
O41 0.037(2) 0.040(2) 0.057(2) -0.0112(18) 0.019(2) -0.0067(16)
C41 0.038(3) 0.022(3) 0.033(3) 0.001(2) 0.000(2) -0.007(2)
O42 0.085(3) 0.023(2) 0.077(3) -0.001(2) 0.024(2) -0.0048(19)
C42 0.043(3) 0.031(3) 0.047(3) 0.008(2) 0.013(3) 0.005(2)
O43 0.046(3) 0.107(4) 0.039(2) 0.017(2) -0.005(2) 0.005(2)
C43 0.037(3) 0.046(3) 0.043(3) 0.012(3) 0.007(3) 0.002(2)
O1A 0.028(2) 0.083(3) 0.049(3) 0.007(2) -0.0078(18) -0.0065(19)
C1A 0.155(16) 0.078(11) 0.064(9) 0.010(7) 0.041(10) -0.007(9)
C1X 0.043(12) 0.12(2) 0.21(3) -0.085(18) 0.062(14) 0.007(10)
C2A 0.088(7) 0.166(10) 0.065(6) -0.002(6) -0.009(5) -0.031(7)
C3A 0.044(5) 0.215(11) 0.070(5) 0.030(6) -0.012(4) 0.000(6)
C4A 0.137(9) 0.111(7) 0.186(10) 0.070(7) 0.084(8) 0.069(6)

loop_
_atom_type_symbol
_atom_type_description
_atom_type_scat_dispersion_real
_atom_type_scat_dispersion_imag
_atom_type_scat_source
C C 0.0033 0.0016 'International Tables Vol C Tables 4.2.6.8 and 6.1.1.4'
H H 0.0000 0.0000 'International Tables Vol C Tables 4.2.6.8 and 6.1.1.4'
B B 0.0013 0.0007 'International Tables Vol C Tables 4.2.6.8 and 6.1.1.4'
N N 0.0061 0.0033 'International Tables Vol C Tables 4.2.6.8 and 6.1.1.4'
O O 0.0106 0.0060 'International Tables Vol C Tables 4.2.6.8 and 6.1.1.4'
Fe Fe 0.3463 0.8444 'International Tables Vol C Tables 4.2.6.8 and 6.1.1.4'
Co Co 0.3494 0.9721 'International Tables Vol C Tables 4.2.6.8 and 6.1.1.4'

loop_
_geom_angle_atom_site_label_1
_geom_angle_atom_site_label_2
_geom_angle_atom_site_label_3
_geom_angle
_geom_angle_site_symmetry_1
_geom_angle_site_symmetry_3
_geom_angle_publ_flag
C31 Co1 C32 97.7(2) . . ?
C31 Co1 C33 104.1(2) . . ?
C32 Co1 C33 105.11(19) . . ?
C31 Co1 C9 97.36(19) . . ?
C32 Co1 C9 105.29(19) . . ?
C33 Co1 C9 139.68(19) . . ?
C31 Co1 C11 103.37(18) . . ?
C32 Co1 C11 141.31(19) . . ?
C33 Co1 C11 100.73(19) . . ?
C9 Co1 C11 40.46(17) . . ?
C31 Co1 Co2 148.24(14) . . ?
C32 Co1 Co2 95.29(14) . . ?
C33 Co1 Co2 100.21(15) . . ?
C9 Co1 Co2 51.14(12) . . ?
C11 Co1 Co2 51.62(12) . . ?
O2 C1 B4 119.4(4) . . ?
O2 C1 B3 124.1(4) . . ?
B4 C1 B3 72.5(4) . . ?
O2 C1 B5 123.6(4) . . ?
B4 C1 B5 71.8(3) . . ?
B3 C1 B5 112.1(4) . . ?
O2 C1 Fe2 116.5(3) . . ?
B4 C1 Fe2 124.0(3) . . ?
B3 C1 Fe2 77.6(3) . . ?
B5 C1 Fe2 77.6(3) . . ?
C41 Co2 C42 100.7(2) . . ?
C41 Co2 C43 98.6(2) . . ?
C42 Co2 C43 102.6(2) . . ?
C41 Co2 C9 96.86(19) . . ?
C42 Co2 C9 143.5(2) . . ?
C43 Co2 C9 106.1(2) . . ?
C41 Co2 C11 98.27(19) . . ?
C42 Co2 C11 105.1(2) . . ?
C43 Co2 C11 144.1(2) . . ?
C9 Co2 C11 40.41(16) . . ?
C41 Co2 Co1 146.18(15) . . ?
C42 Co2 Co1 102.06(16) . . ?
C43 Co2 Co1 100.39(16) . . ?
C9 Co2 Co1 50.96(13) . . ?
C11 Co2 Co1 51.64(12) . . ?
C22 Fe2 C21 90.9(2) . . ?
C22 Fe2 C1 136.4(2) . . ?
C21 Fe2 C1 131.9(2) . . ?
C22 Fe2 N4 94.7(2) . . ?
C21 Fe2 N4 94.29(18) . . ?
C1 Fe2 N4 77.09(16) . . ?
C22 Fe2 B9 114.9(2) . . ?
C21 Fe2 B9 79.5(2) . . ?
C1 Fe2 B9 85.1(2) . . ?
N4 Fe2 B9 149.72(19) . . ?
C22 Fe2 B6 79.5(2) . . ?
C21 Fe2 B6 117.7(2) . . ?
C1 Fe2 B6 85.2(2) . . ?
N4 Fe2 B6 147.36(19) . . ?
B9 Fe2 B6 52.1(2) . . ?
C22 Fe2 B3 97.5(2) . . ?
C21 Fe2 B3 161.9(2) . . ?
C1 Fe2 B3 44.7(2) . . ?
N4 Fe2 B3 100.91(18) . . ?
B9 Fe2 B3 82.4(2) . . ?
B6 Fe2 B3 49.1(2) . . ?
C22 Fe2 B5 161.7(2) . . ?
C21 Fe2 B5 93.9(2) . . ?
C1 Fe2 B5 44.76(18) . . ?
N4 Fe2 B5 102.54(17) . . ?
B9 Fe2 B5 49.1(2) . . ?
B6 Fe2 B5 82.6(2) . . ?
B3 Fe2 B5 73.4(2) . . ?
C2 O2 C1 111.3(3) . . ?
N4 C2 O2 116.7(4) . . ?
N4 C2 C3 129.2(4) . . ?
O2 C2 C3 114.1(3) . . ?
C4 C3 C8 118.5(4) . . ?
C4 C3 C2 120.4(4) . . ?
C8 C3 C2 121.1(4) . . ?
C1 B3 B7 105.4(4) . . ?
C1 B3 B6 108.2(4) . . ?
B7 B3 B6 60.7(3) . . ?
C1 B3 B4 53.2(3) . . ?
B7 B3 B4 58.2(3) . . ?
B6 B3 B4 101.5(4) . . ?
C1 B3 Fe2 57.7(2) . . ?
B7 B3 Fe2 110.6(3) . . ?
B6 B3 Fe2 64.1(2) . . ?
B4 B3 Fe2 97.7(3) . . ?
C1 B3 H3 124.2 . . ?
B7 B3 H3 120.4 . . ?
B6 B3 H3 120.8 . . ?
B4 B3 H3 130.4 . . ?
Fe2 B3 H3 122.5 . . ?
C2 N4 Fe2 118.4(3) . . ?
C2 N4 H4 120.8 . . ?
Fe2 N4 H4 120.8 . . ?
C5 C4 C3 120.9(4) . . ?
C5 C4 H4A 119.5 . . ?
C3 C4 H4A 119.5 . . ?
C1 B4 B8 107.4(4) . . ?
C1 B4 B7 107.2(4) . . ?
B8 B4 B7 61.8(3) . . ?
C1 B4 B5 54.8(3) . . ?
B8 B4 B5 59.0(3) . . ?
B7 B4 B5 102.6(4) . . ?
C1 B4 B3 54.4(3) . . ?
B8 B4 B3 102.3(4) . . ?
B7 B4 B3 59.0(3) . . ?
B5 B4 B3 90.6(3) . . ?
C1 B4 H4B 123.0 . . ?
B8 B4 H4B 120.9 . . ?
B7 B4 H4B 120.8 . . ?
B5 B4 H4B 130.4 . . ?
B3 B4 H4B 130.7 . . ?
C4 C5 C6 121.1(4) . . ?
C4 C5 H5 119.4 . . ?
C6 C5 H5 119.4 . . ?
C1 B5 B8 105.6(4) . . ?
C1 B5 B9 107.8(4) . . ?
B8 B5 B9 60.3(3) . . ?
C1 B5 B4 53.4(3) . . ?
B8 B5 B4 58.5(3) . . ?
B9 B5 B4 101.4(4) . . ?
C1 B5 Fe2 57.6(2) . . ?
B8 B5 Fe2 110.4(3) . . ?
B9 B5 Fe2 63.9(2) . . ?
B4 B5 Fe2 97.9(3) . . ?
C1 B5 H5A 124.3 . . ?
B8 B5 H5A 120.4 . . ?
B9 B5 H5A 121.2 . . ?
B4 B5 H5A 130.1 . . ?
Fe2 B5 H5A 122.5 . . ?
C5 C6 C7 117.7(4) . . ?
C5 C6 C9 121.9(4) . . ?
C7 C6 C9 120.4(4) . . ?
C10 B6 B3 107.1(4) . . ?
C10 B6 B7 54.1(3) . . ?
B3 B6 B7 59.2(3) . . ?
C10 B6 B9 53.5(3) . . ?
B3 B6 B9 101.7(4) . . ?
B7 B6 B9 88.6(4) . . ?
C10 B6 Fe2 114.5(4) . . ?
B3 B6 Fe2 66.8(2) . . ?
B7 B6 Fe2 111.5(3) . . ?
B9 B6 Fe2 63.9(2) . . ?
C10 B6 H6 122.4 . . ?
B3 B6 H6 120.9 . . ?
B7 B6 H6 129.7 . . ?
B9 B6 H6 132.5 . . ?
Fe2 B6 H6 112.5 . . ?
C8 C7 C6 121.6(4) . . ?
C8 C7 H7 119.2 . . ?
C6 C7 H7 119.2 . . ?
C10 B7 B4 108.1(4) . . ?
C10 B7 B3 109.1(4) . . ?
B4 B7 B3 62.8(3) . . ?
C10 B7 B6 55.4(3) . . ?
B4 B7 B6 104.3(4) . . ?
B3 B7 B6 60.1(3) . . ?
C10 B7 B8 54.4(3) . . ?
B4 B7 B8 59.1(3) . . ?
B3 B7 B8 103.0(4) . . ?
B6 B7 B8 90.9(4) . . ?
C10 B7 H7A 122.3 . . ?
B4 B7 H7A 120.0 . . ?
B3 B7 H7A 119.8 . . ?
B6 B7 H7A 129.6 . . ?
B8 B7 H7A 131.0 . . ?
C7 C8 C3 120.1(4) . . ?
C7 C8 H8 119.9 . . ?
C3 C8 H8 119.9 . . ?
C10 B8 B4 108.1(4) . . ?
C10 B8 B5 109.6(4) . . ?
B4 B8 B5 62.5(3) . . ?
C10 B8 B9 55.6(3) . . ?
B4 B8 B9 104.4(4) . . ?
B5 B8 B9 60.6(3) . . ?
C10 B8 B7 54.3(3) . . ?
B4 B8 B7 59.1(3) . . ?
B5 B8 B7 103.1(4) . . ?
B9 B8 B7 91.1(4) . . ?
C10 B8 H8A 122.2 . . ?
B4 B8 H8A 120.2 . . ?
B5 B8 H8A 119.6 . . ?
B9 B8 H8A 129.3 . . ?
B7 B8 H8A 131.0 . . ?
C11 C9 C6 141.7(4) . . ?
C11 C9 Co1 70.9(3) . . ?
C6 C9 Co1 134.6(3) . . ?
C11 C9 Co2 70.7(2) . . ?
C6 C9 Co2 133.5(3) . . ?
Co1 C9 Co2 77.90(15) . . ?
C10 B9 B8 54.5(3) . . ?
C10 B9 B5 107.4(4) . . ?
B8 B9 B5 59.2(3) . . ?
C10 B9 B6 53.6(3) . . ?
B8 B9 B6 89.3(4) . . ?
B5 B9 B6 102.1(4) . . ?
C10 B9 Fe2 114.7(3) . . ?
B8 B9 Fe2 111.9(3) . . ?
B5 B9 Fe2 67.0(2) . . ?
B6 B9 Fe2 64.0(2) . . ?
C10 B9 H9 122.2 . . ?
B8 B9 H9 129.3 . . ?
B5 B9 H9 120.8 . . ?
B6 B9 H9 132.2 . . ?
Fe2 B9 H9 112.4 . . ?
B7 C10 B8 71.3(4) . . ?
B7 C10 B9 110.5(4) . . ?
B8 C10 B9 69.8(4) . . ?
B7 C10 B6 70.4(4) . . ?
B8 C10 B6 110.7(4) . . ?
B9 C10 B6 72.9(4) . . ?
B7 C10 H10 125.0 . . ?
B8 C10 H10 125.2 . . ?
B9 C10 H10 124.5 . . ?
B6 C10 H10 124.1 . . ?
C9 C11 C11 142.6(3) . 2_755 ?
C9 C11 Co2 68.9(2) . . ?
C11 C11 Co2 136.6(3) 2_755 . ?
C9 C11 Co1 68.7(2) . . ?
C11 C11 Co1 133.8(4) 2_755 . ?
Co2 C11 Co1 76.74(15) . . ?
O21 C21 Fe2 179.2(5) . . ?
O22 C22 Fe2 178.9(5) . . ?
O31 C31 Co1 175.9(4) . . ?
O32 C32 Co1 177.6(4) . . ?
O33 C33 Co1 176.4(4) . . ?
O41 C41 Co2 176.0(4) . . ?
O42 C42 Co2 178.3(5) . . ?
O43 C43 Co2 178.3(5) . . ?
C2A O1A C3A 112.2(5) . . ?
C2A C1A H1A1 109.5 . . ?
C2A C1A H1A2 109.5 . . ?
C2A C1A H1A3 109.5 . . ?
C2A C1X H1X1 109.5 . . ?
C2A C1X H1X2 109.5 . . ?
H1X1 C1X H1X2 109.5 . . ?
C2A C1X H1X3 109.5 . . ?
H1X1 C1X H1X3 109.5 . . ?
H1X2 C1X H1X3 109.5 . . ?
C1X C2A C1A 66.1(11) . . ?
C1X C2A O1A 124.9(17) . . ?
C1A C2A O1A 123.2(9) . . ?
C1X C2A H2A1 123.1 . . ?
C1A C2A H2A1 106.5 . . ?
O1A C2A H2A1 106.5 . . ?
C1X C2A H2A2 40.8 . . ?
C1A C2A H2A2 106.5 . . ?
O1A C2A H2A2 106.5 . . ?
H2A1 C2A H2A2 106.5 . . ?
C4A C3A O1A 112.2(9) . . ?
C4A C3A H3A1 109.2 . . ?
O1A C3A H3A1 109.2 . . ?
C4A C3A H3A2 109.2 . . ?
O1A C3A H3A2 109.2 . . ?
H3A1 C3A H3A2 107.9 . . ?
C3A C4A H4A1 109.5 . . ?
C3A C4A H4A2 109.5 . . ?
H4A1 C4A H4A2 109.5 . . ?
C3A C4A H4A3 109.5 . . ?
H4A1 C4A H4A3 109.5 . . ?
H4A2 C4A H4A3 109.5 . . ?

loop_
_geom_bond_atom_site_label_1
_geom_bond_atom_site_label_2
_geom_bond_distance
_geom_bond_site_symmetry_2
_geom_bond_publ_flag
Co1 C31 1.796(5) . ?
Co1 C32 1.816(5) . ?
Co1 C33 1.834(5) . ?
Co1 C9 1.954(4) . ?
Co1 C11 1.981(4) . ?
Co1 Co2 2.4594(9) . ?
C1 O2 1.419(5) . ?
C1 B4 1.578(7) . ?
C1 B3 1.604(7) . ?
C1 B5 1.608(7) . ?
C1 Fe2 1.929(4) . ?
Co2 C41 1.803(6) . ?
Co2 C42 1.828(5) . ?
Co2 C43 1.834(6) . ?
Co2 C9 1.959(4) . ?
Co2 C11 1.981(4) . ?
Fe2 C22 1.772(6) . ?
Fe2 C21 1.779(5) . ?
Fe2 N4 1.968(3) . ?
Fe2 B9 2.178(5) . ?
Fe2 B6 2.179(6) . ?
Fe2 B3 2.227(5) . ?
Fe2 B5 2.231(6) . ?
O2 C2 1.334(5) . ?
C2 N4 1.274(5) . ?
C2 C3 1.474(6) . ?
C3 C4 1.383(6) . ?
C3 C8 1.388(6) . ?
B3 B7 1.814(8) . ?
B3 B6 1.831(8) . ?
B3 B4 1.881(8) . ?
B3 H3 1.1200 . ?
N4 H4 0.8800 . ?
C4 C5 1.373(6) . ?
C4 H4A 0.9500 . ?
B4 B8 1.797(8) . ?
B4 B7 1.798(8) . ?
B4 B5 1.869(8) . ?
B4 H4B 1.1200 . ?
C5 C6 1.382(6) . ?
C5 H5 0.9500 . ?
B5 B8 1.807(8) . ?
B5 B9 1.833(8) . ?
B5 H5A 1.1200 . ?
C6 C7 1.387(6) . ?
C6 C9 1.453(6) . ?
B6 C10 1.610(8) . ?
B6 B7 1.842(9) . ?
B6 B9 1.912(9) . ?
B6 H6 1.1200 . ?
C7 C8 1.377(6) . ?
C7 H7 0.9500 . ?
B7 C10 1.585(7) . ?
B7 B8 1.847(9) . ?
B7 H7A 1.1200 . ?
C8 H8 0.9500 . ?
B8 C10 1.586(8) . ?
B8 B9 1.827(8) . ?
B8 H8A 1.1200 . ?
C9 C11 1.361(6) . ?
B9 C10 1.607(7) . ?
B9 H9 1.1200 . ?
C10 H10 1.0699 . ?
C11 C11 1.430(8) 2_755 ?
O21 C21 1.137(5) . ?
O22 C22 1.152(6) . ?
O31 C31 1.142(5) . ?
O32 C32 1.138(5) . ?
O33 C33 1.136(5) . ?
O41 C41 1.130(5) . ?
O42 C42 1.121(5) . ?
O43 C43 1.137(6) . ?
O1A C2A 1.375(8) . ?
O1A C3A 1.407(8) . ?
C1A C2A 1.347(14) . ?
C1A H1A1 0.9800 . ?
C1A H1A2 0.9800 . ?
C1A H1A3 0.9800 . ?
C1X C2A 1.277(18) . ?
C1X H1X1 0.9800 . ?
C1X H1X2 0.9800 . ?
C1X H1X3 0.9800 . ?
C2A H2A1 0.9900 . ?
C2A H2A2 0.9900 . ?
C3A C4A 1.380(10) . ?
C3A H3A1 0.9900 . ?
C3A H3A2 0.9900 . ?
C4A H4A1 0.9800 . ?
C4A H4A2 0.9800 . ?
C4A H4A3 0.9800 . ?
